data_4327813
loop_
_publ_author_name
'Dayna L. Turner'
'Kevin H. Stone'
'Peter W. Stephens'
'Aron Walsh'
'Mayank Pratap Singh'
'Thomas P. Vaid'

_publ_contact_author_email tpvaid@ua.edu
_publ_contact_author_name 'Thomas P. Vaid'
_publ_section_title
;
 Synthesis, Characterization, and Calculated Electronic Structure of the
 Crystalline Metal-Organic Polymers [Hg(SC6H4S)(en)]n and
 [Pb(SC6H4S)(dien)]n
;
_journal_name_full 'Inorganic Chemistry'
_journal_page_first 370
_journal_page_last 376
_journal_paper_doi 10.1021/ic201779a
_journal_volume 51
_journal_year 2012
_chemical_formula_structural Pb(SC6H4S)(N3C4H13)
_chemical_formula_sum 'C10 H17 N3 Pb S2'
_chemical_formula_weight 450.61
_chemical_name_systematic ?
_space_group_IT_number 2
_symmetry_cell_setting triclinic
_symmetry_Int_Tables_number 2
_symmetry_space_group_name_Hall '-P 1'
_symmetry_space_group_name_H-M 'P -1'
_cell_angle_alpha 61.186(3)
_cell_angle_beta 86.117(3)
_cell_angle_gamma 86.053(3)
_cell_formula_units_Z 2
_cell_length_a 7.3106(3)
_cell_length_b 10.2825(4)
_cell_length_c 10.2809(4)
_cell_measurement_temperature 298
_cell_volume 675.01(5)
_computing_cell_refinement 'TOPAS Academic'
_computing_data_collection EPICS
_computing_publication_material enCIFer
_computing_structure_refinement 'TOPAS Academic'
_computing_structure_solution 'TOPAS Academic'
_diffrn_ambient_temperature 298
_diffrn_detector 'NaI scintillation counter'
_diffrn_measurement_device_type 'Huber diffractometer'
_diffrn_radiation_monochromator 'double Si(111)'
_diffrn_radiation_type synchrotron
_diffrn_radiation_wavelength 0.69702
_diffrn_source synchrotron
_exptl_crystal_density_diffrn 2.217
_exptl_crystal_density_method 'Not Measured'
_pd_block_diffractogram_id Pb(SC6H4S)(dien)
_pd_instr_location
; 
X16C, National Synchrotron Light Source, Brookhaven National Laboratory
;
_pd_meas_2theta_range_inc 0.005
_pd_meas_2theta_range_max 40
_pd_meas_2theta_range_min 1
_pd_meas_number_of_points 7800
_pd_meas_scan_method step
_pd_proc_2theta_range_inc 0.005
_pd_proc_2theta_range_max 40
_pd_proc_2theta_range_min 3
_pd_proc_info_excluded_regions
;
1 to 3 degrees due to high low angle 
background and no diffraction peaks in that region
;
_pd_proc_ls_background_function
;
Chebyshev polynomial with 12 coeffecients
;
_pd_proc_ls_pref_orient_corr
; 
none 
;
_pd_proc_ls_profile_function
;
Simple_Axial_Model(9.07(3)) function with Rp=9999,Rs=300 in TOPAS-Academic
;
_pd_proc_ls_prof_R_factor 3.667
_pd_proc_ls_prof_wR_expected 2.680
_pd_proc_ls_prof_wR_factor 4.678
_pd_proc_wavelength 0.69702
_pd_spec_mounting
;Sample was loaded into a thin walled glass capillary of nominal 0.7mm
 diameter
;
_pd_spec_mount_mode transmission
_pd_spec_shape cylinder
_pd_spec_size_axial 4
_pd_spec_size_thick 0.7
_refine_ls_extinction_method none
_refine_ls_goodness_of_fit_all 1.746
_refine_ls_hydrogen_treatment noref
_refine_ls_number_parameters 64
_refine_ls_R_I_factor 1.872
_refine_ls_shift/su_max 0.0001
_refine_ls_weighting_scheme sigma
_cod_data_source_file ic201779a_si_002_2.cif
_cod_data_source_block Pb(SC6H4S)(dien)_x-ray
_cod_depositor_comments 'Adding Fobs data.'
_cod_original_cell_volume 675.01(4)
_cod_database_code 4327813
_cod_database_fobs_code 4327813

loop_
_symmetry_equiv_pos_site_id
_symmetry_equiv_pos_as_xyz
1 x,y,z
2 -x,-y,-z

loop_
_atom_site_aniso_label
_atom_site_aniso_U_11
_atom_site_aniso_U_22
_atom_site_aniso_U_33
_atom_site_aniso_U_12
_atom_site_aniso_U_13
_atom_site_aniso_U_23
Pb1 0.0400(10) 0.030(2) 0.054(2) 0.0009(17) -0.012(2) -0.017(1)

loop_
_atom_site_label
_atom_site_type_symbol
_atom_site_thermal_displace_type
_atom_site_fract_x
_atom_site_fract_y
_atom_site_fract_z
_atom_site_occupancy
_atom_site_U_iso_or_equiv
Pb1 Pb Uani 0.7503(6) 0.3942(3) 0.1073(3) 1.000 0.0423(10)
S1 S Uiso 1.102(2) 0.2680(10) 0.0476(13) 1.000 0.038(4)
S1B S Uiso 0.387(2) 0.392(2) 0.277(2) 1.000 0.038(4)
N1A N Uiso 0.566(2) 0.1810(10) 0.116(2) 1.000 0.014(8)
N2A N Uiso 0.7130(10) 0.1860(10) 0.3680(10) 1.000 0.014(8)
N3A N Uiso 0.927(2) 0.4380(10) 0.2970(10) 1.000 0.014(8)
C1 C Uiso 1.0450(10) 0.1190(10) 0.0210(10) 1.000 0.038(4)
C1B C Uiso 0.4500(10) 0.4520(10) 0.4010(10) 1.000 0.038(4)
C2 C Uiso 0.9640(10) 0.1470(10) -0.110(2) 1.000 0.038(4)
C2B C Uiso 0.3950(10) 0.374(2) 0.5520(10) 1.000 0.038(4)
C3 C Uiso 1.0820(10) -0.0280(10) 0.1320(10) 1.000 0.038(4)
C3B C Uiso 0.5550(10) 0.578(2) 0.3490(10) 1.000 0.038(4)
C7A C Uiso 0.524(2) 0.0680(10) 0.269(2) 1.000 0.014(8)
C8A C Uiso 0.678(2) 0.0480(10) 0.3690(10) 1.000 0.014(8)
C9A C Uiso 0.8640(10) 0.1740(10) 0.4590(10) 1.000 0.014(8)
C10A C Uiso 0.893(2) 0.3230(10) 0.4500(10) 1.000 0.014(8)
HN1A H Uiso 0.633(2) 0.1370(10) 0.071(2) 1.000 0.014(8)
H2 H Uiso 0.9410(10) 0.2410(10) -0.181(3) 1.000 0.038(4)
HN1B H Uiso 0.4600(10) 0.2190(10) 0.071(2) 1.000 0.014(8)
H2B H Uiso 0.3270(10) 0.293(3) 0.585(2) 1.000 0.038(4)
H3 H Uiso 1.1330(10) -0.0460(10) 0.216(3) 1.000 0.038(4)
HC7A H Uiso 0.5090(10) -0.0200(10) 0.271(2) 1.000 0.014(8)
H3B H Uiso 0.5910(10) 0.6280(10) 0.2530(10) 1.000 0.038(4)
HC7B H Uiso 0.420(2) 0.0950(10) 0.303(2) 1.000 0.014(8)
HC8A H Uiso 0.649(2) -0.0210(10) 0.4630(10) 1.000 0.014(8)
HC8B H Uiso 0.782(2) 0.0170(10) 0.3380(10) 1.000 0.014(8)
HN2A H Uiso 0.6110(10) 0.2270(10) 0.3900(10) 1.000 0.014(8)
HC9A H Uiso 0.9680(10) 0.1450(10) 0.4270(10) 1.000 0.014(8)
HC9B H Uiso 0.8390(10) 0.107(2) 0.5540(10) 1.000 0.014(8)
HC10A H Uiso 0.990(2) 0.315(2) 0.5030(10) 1.000 0.014(8)
HC10B H Uiso 0.792(2) 0.351(2) 0.4880(10) 1.000 0.014(8)
HN3A H Uiso 1.048(2) 0.438(2) 0.2740(10) 1.000 0.014(8)
HN3B H Uiso 0.890(2) 0.5270(10) 0.288(2) 1.000 0.014(8)

loop_
_atom_type_symbol
_atom_type_description
_atom_type_scat_dispersion_real
_atom_type_scat_dispersion_imag
_atom_type_scat_source
S S 0.121 0.120 'International Tables Vol C Tables 4.2.6.8 and 6.1.1.4'
Pb Pb -2.963 9.841 'International Tables Vol C Tables 4.2.6.8 and 6.1.1.4'
N N 0.0061 0.0033 'International Tables Vol C Tables 4.2.6.8 and 6.1.1.4'
H H 0.0000 0.0000 'International Tables Vol C Tables 4.2.6.8 and 6.1.1.4'
C C 0.0033 0.0016 'International Tables Vol C Tables 4.2.6.8 and 6.1.1.4'

loop_
_geom_angle_atom_site_label_1
_geom_angle_atom_site_label_2
_geom_angle_atom_site_label_3
_geom_angle
_geom_angle_site_symmetry_1
_geom_angle_site_symmetry_3
_geom_angle_publ_flag
S1 Pb1 S1B 156.0(5) . . yes
S1 Pb1 N1A 92.1(4) . . yes
S1 Pb1 N2A 93.8(3) . . yes
S1 Pb1 N3A 86.8(4) . . yes
S1 Pb1 S1 93.5(4) . 2_765 yes
S1B Pb1 N1A 74.3(5) . . yes
S1B Pb1 N2A 63.0(4) . . yes
S1B Pb1 N3A 89.7(5) . . yes
S1 Pb1 S1B 107.4(5) 2_765 . yes
N1A Pb1 N2A 68.8(5) . . yes
N1A Pb1 N3A 136.6(5) . . yes
S1 Pb1 N1A 154.3(5) 2_765 . yes
N2A Pb1 N3A 68.0(3) . . yes
S1 Pb1 N2A 135.6(3) 2_765 . yes
S1 Pb1 N3A 68.8(3) 2_765 . yes
Pb1 S1 C1 106.1(7) . . yes
Pb1 S1 Pb1 86.5(3) . 2_765 yes
Pb1 S1 C1 146.5(6) 2_765 . yes
Pb1 S1B C1B 102.9(7) . . yes
Pb1 N1A C7A 111.5(10) . . yes
Pb1 N2A C8A 111.0(6) . . yes
Pb1 N2A C9A 112.0(6) . . yes
C8A N2A C9A 114.0(9) . . yes
Pb1 N3A C10A 111.9(8) . . yes
Pb1 N1A HN1B 109.2(14) . . no
C7A N1A HN1A 108.0(18) . . no
C7A N1A HN1B 108.2(18) . . no
HN1A N1A HN1B 111(2) . . no
Pb1 N1A HN1A 109.3(15) . . no
C8A N2A HN2A 112.3(11) . . no
C9A N2A HN2A 111.4(11) . . no
Pb1 N2A HN2A 94.6(9) . . no
Pb1 N3A HN3B 108.5(14) . . no
C10A N3A HN3A 109.2(13) . . no
C10A N3A HN3B 109.4(15) . . no
HN3A N3A HN3B 109(2) . . no
Pb1 N3A HN3A 108.5(12) . . no
S1 C1 C2 120.0(10) . . yes
S1 C1 C3 119.6(8) . . yes
C2 C1 C3 120.4(11) . . no
S1B C1B C3B 120.0(10) . . yes
C2B C1B C3B 120.0(11) . . no
S1B C1B C2B 120.1(11) . . yes
C1 C2 C3 120.3(13) . 2_755 no
C1B C2B C3B 120.1(13) . 2_666 no
C1 C3 C2 119.3(10) . 2_755 no
C1B C3B C2B 119.9(9) . 2_666 no
N1A C7A C8A 111.0(12) . . yes
N2A C8A C7A 111.7(10) . . yes
N2A C9A C10A 110.6(9) . . yes
N3A C10A C9A 111.6(8) . . yes
C1 C2 H2 120.2(19) . . no
C3 C2 H2 119.5(19) 2_755 . no
C1B C2B H2B 119.7(19) . . no
C3B C2B H2B 120.2(16) 2_666 . no
C1 C3 H3 120.4(16) . . no
C2 C3 H3 120.2(17) 2_755 . no
C1B C3B H3B 120.5(17) . . no
C2B C3B H3B 119.6(18) 2_666 . no
N1A C7A HC7A 109.1(19) . . no
N1A C7A HC7B 109.7(18) . . no
C8A C7A HC7A 108.7(16) . . no
C8A C7A HC7B 109.1(18) . . no
HC7A C7A HC7B 109.2(19) . . no
N2A C8A HC8A 108.8(12) . . no
N2A C8A HC8B 108.1(14) . . no
C7A C8A HC8A 109.7(16) . . no
C7A C8A HC8B 109.7(13) . . no
HC8A C8A HC8B 108.7(16) . . no
N2A C9A HC9A 110.1(11) . . no
N2A C9A HC9B 109.6(10) . . no
C10A C9A HC9A 108.3(11) . . no
C10A C9A HC9B 109.1(16) . . no
HC9A C9A HC9B 109.1(15) . . no
N3A C10A HC10A 108.5(15) . . no
N3A C10A HC10B 108.7(14) . . no
C9A C10A HC10A 109.6(17) . . no
C9A C10A HC10B 109.6(17) . . no
HC10A C10A HC10B 109.0(17) . . no

loop_
_geom_bond_atom_site_label_1
_geom_bond_atom_site_label_2
_geom_bond_distance
_geom_bond_site_symmetry_2
_geom_bond_publ_flag
Pb1 S1 2.961(14) . yes
Pb1 S1B 3.073(17) . yes
Pb1 N1A 2.614(15) . yes
Pb1 N2A 2.508(10) . yes
Pb1 N3A 2.635(12) . yes
Pb1 S1 3.274(13) 2_765 yes
S1 C1 1.762(17) . yes
S1B C1B 1.76(2) . yes
N1A C7A 1.46(2) . yes
N2A C8A 1.454(16) . yes
N2A C9A 1.456(12) . yes
N3A C10A 1.459(13) . yes
N1A HN1A 0.90 . no
N1A HN1B 0.90 . no
N2A HN2A 0.90 . no
N3A HN3A 0.90 . no
N3A HN3B 0.898(18) . no
C1 C2 1.399(18) . no
C1 C3 1.408(14) . no
C1B C2B 1.405(13) . no
C1B C3B 1.403(19) . no
C2 C3 1.413(18) 2_755 no
C2B C3B 1.41(2) 2_666 no
C7A C8A 1.51(2) . no
C9A C10A 1.519(16) . no
C2 H2 0.90 . no
C2B H2B 0.90 . no
C3 H3 0.90 . no
C3B H3B 0.90 . no
C7A HC7A 0.90 . no
C7A HC7B 0.90 . no
C8A HC8A 0.90 . no
C8A HC8B 0.90 . no
C9A HC9A 0.90 . no
C9A HC9B 0.90 . no
C10A HC10A 0.90 . no
C10A HC10B 0.90 . no
